data_7005181
loop_
_publ_author_name
'Fondo, Matilde'
'Garc\'ia-Deibe, Ana M'
'Ocampo, Noelia'
'Sanmart\'in, Jes\'us'
'Bermejo, Manuel R.'

_publ_section_title
;
 Asymmetric self-assembly with atmospheric CO2 fixation of a
 pentanuclear carbonate NiI) complex based on dissimilar building
 blocks.
;
_journal_issue 4
_journal_name_full 'Dalton transactions (Cambridge, England : 2003)'
_journal_page_first 414
_journal_page_last 416
_journal_paper_doi 10.1039/b617374h
_journal_year 2007
_chemical_formula_moiety 'C33 H44 N4 Ni3 O11, 0.5(C H4 O), 3(H2 O)'
_chemical_formula_sum 'C33.5 H50 N4 Ni3 O14.5'
_chemical_formula_weight 916.91
_chemical_name_systematic
;
?
;
_space_group_IT_number 14
_symmetry_cell_setting monoclinic
_symmetry_space_group_name_Hall '-P 2yn'
_symmetry_space_group_name_H-M 'P 1 21/n 1'
_atom_sites_solution_hydrogens geom
_atom_sites_solution_primary direct
_atom_sites_solution_secondary difmap
_audit_creation_method SHELXL-97
_cell_angle_alpha 90.00
_cell_angle_beta 99.998(2)
_cell_angle_gamma 90.00
_cell_formula_units_Z 4
_cell_length_a 9.9790(14)
_cell_length_b 21.449(3)
_cell_length_c 19.317(3)
_cell_measurement_reflns_used 1899
_cell_measurement_temperature 120(2)
_cell_measurement_theta_max 27.7345
_cell_measurement_theta_min 2.3425
_cell_volume 4071.8(10)
_computing_cell_refinement 'BRUKER Smart'
_computing_data_collection 'BRUKER Smart'
_computing_structure_refinement 'SHELXL-97 (Sheldrick, 1997)'
_computing_structure_solution 'SIR-92 (Altomare, 1993)'
_diffrn_ambient_temperature 120(2)
_diffrn_measured_fraction_theta_full 1.000
_diffrn_measured_fraction_theta_max 1.000
_diffrn_measurement_device_type 'Smart-CCD-1000 BRUKER'
_diffrn_measurement_method 'omega scans'
_diffrn_radiation_monochromator graphite
_diffrn_radiation_source 'fine-focus sealed tube'
_diffrn_radiation_type MoK\a
_diffrn_radiation_wavelength 0.71073
_diffrn_reflns_av_R_equivalents 0.0410
_diffrn_reflns_av_sigmaI/netI 0.0308
_diffrn_reflns_limit_h_max 11
_diffrn_reflns_limit_h_min -12
_diffrn_reflns_limit_k_max 25
_diffrn_reflns_limit_k_min 0
_diffrn_reflns_limit_l_max 23
_diffrn_reflns_limit_l_min 0
_diffrn_reflns_number 38231
_diffrn_reflns_theta_full 25.50
_diffrn_reflns_theta_max 25.50
_diffrn_reflns_theta_min 1.43
_exptl_absorpt_coefficient_mu 1.442
_exptl_absorpt_correction_T_max 0.8021
_exptl_absorpt_correction_T_min 0.57642
_exptl_absorpt_correction_type multi-scan
_exptl_absorpt_process_details SADABS-2004/1
_exptl_crystal_colour green
_exptl_crystal_density_diffrn 1.496
_exptl_crystal_density_method 'not measured'
_exptl_crystal_description prism
_exptl_crystal_F_000 1916
_exptl_crystal_size_max 0.43
_exptl_crystal_size_mid 0.31
_exptl_crystal_size_min 0.16
_refine_diff_density_max 1.065
_refine_diff_density_min -0.666
_refine_diff_density_rms 0.086
_refine_ls_extinction_method none
_refine_ls_goodness_of_fit_ref 1.064
_refine_ls_hydrogen_treatment mixed
_refine_ls_matrix_type full
_refine_ls_number_parameters 550
_refine_ls_number_reflns 7579
_refine_ls_number_restraints 0
_refine_ls_restrained_S_all 1.064
_refine_ls_R_factor_all 0.0476
_refine_ls_R_factor_gt 0.0359
_refine_ls_shift/su_max 0.012
_refine_ls_shift/su_mean 0.000
_refine_ls_structure_factor_coef Fsqd
_refine_ls_weighting_details 'calc w=1/[\s^2^(Fo^2^)+(0.0540P)^2^+4.9002P] where P=(Fo^2^+2Fc^2^)/3'
_refine_ls_weighting_scheme calc
_refine_ls_wR_factor_gt 0.0988
_refine_ls_wR_factor_ref 0.1043
_reflns_number_gt 6059
_reflns_number_total 7579
_reflns_threshold_expression >2sigma(I)
_cod_data_source_file b617374h.txt
_cod_data_source_block be66no1n
_cod_depositor_comments
;
The following automatic conversions were performed:
'_symmetry_cell_setting' value 'Monoclinic' changed to 'monoclinic'
according to '/home/saulius/struct/CIF-dictionaries/cif_core.dic'
dictionary named 'cif_core.dic' version 2.4.1 from 2010-06-29.

Automatic conversion script
Id: cif_fix_enum 1527 2010-12-29 10:47:43Z saulius 
;
_cod_original_sg_symbol_H-M 'P 2(1)/n'
_cod_original_formula_sum 'C33.50 H50 N4 Ni3 O14.50'
_cod_database_code 7005181

loop_
_symmetry_equiv_pos_as_xyz
'x, y, z'
'-x+1/2, y+1/2, -z+1/2'
'-x, -y, -z'
'x-1/2, -y-1/2, z-1/2'

loop_
_atom_site_label
_atom_site_type_symbol
_atom_site_fract_x
_atom_site_fract_y
_atom_site_fract_z
_atom_site_U_iso_or_equiv
_atom_site_adp_type
_atom_site_occupancy
_atom_site_symmetry_multiplicity
_atom_site_calc_flag
_atom_site_refinement_flags
_atom_site_disorder_assembly
_atom_site_disorder_group
Ni11 Ni 0.03914(4) 0.010486(18) 0.733878(19) 0.01827(11) Uani 1 1 d . . .
Ni12 Ni 0.08506(4) 0.140301(18) 0.799505(19) 0.01838(11) Uani 1 1 d . . .
Ni3 Ni 0.22815(4) -0.018031(18) 0.867747(19) 0.01937(11) Uani 1 1 d . . .
O101 O 0.2171(2) -0.03382(10) 0.76223(10) 0.0222(5) Uani 1 1 d . . .
O102 O 0.2801(2) 0.15029(10) 0.84638(11) 0.0228(5) Uani 1 1 d . . .
O103 O 0.1271(2) 0.09581(10) 0.70923(10) 0.0198(4) Uani 1 1 d . . .
N101 N 0.0239(3) -0.02425(12) 0.63680(13) 0.0216(6) Uani 1 1 d . . .
N102 N 0.0857(3) 0.22820(12) 0.76411(13) 0.0220(6) Uani 1 1 d . . .
N103 N -0.1575(2) 0.04730(12) 0.69675(13) 0.0215(6) Uani 1 1 d . . .
N104 N -0.1297(3) 0.14314(12) 0.74903(13) 0.0217(6) Uani 1 1 d . . .
O1H O 0.0829(2) 0.04950(10) 0.83156(11) 0.0186(5) Uani 1 1 d . . .
O11 O -0.0567(2) -0.06771(10) 0.76951(11) 0.0252(5) Uani 1 1 d . . .
O13 O 0.0721(2) -0.07831(10) 0.87583(11) 0.0267(5) Uani 1 1 d . . .
O12S O 0.0190(3) 0.17379(12) 0.89332(13) 0.0283(5) Uani 1 1 d . . .
O30 O 0.2207(2) 0.00880(11) 0.96992(11) 0.0258(5) Uani 1 1 d . . .
O31 O 0.3968(2) -0.04336(12) 1.02934(12) 0.0359(6) Uani 1 1 d . . .
O3W O 0.3877(2) 0.04126(11) 0.86495(11) 0.0230(5) Uani 1 1 d . . .
O3S O 0.3700(2) -0.08794(11) 0.90400(12) 0.0286(5) Uani 1 1 d . . .
C10 C -0.0226(3) -0.09472(15) 0.82713(17) 0.0250(7) Uani 1 1 d . . .
C11 C -0.1004(4) -0.15285(18) 0.8400(2) 0.0410(9) Uani 1 1 d . . .
H11A H -0.0642 -0.1694 0.8868 0.062 Uiso 0.52(4) 1 calc PR . .
H11B H -0.0904 -0.1842 0.8043 0.062 Uiso 0.52(4) 1 calc PR . .
H11C H -0.1969 -0.1426 0.8372 0.062 Uiso 0.52(4) 1 calc PR . .
H11D H -0.1701 -0.1614 0.7987 0.062 Uiso 0.48(4) 1 calc PR . .
H11E H -0.1439 -0.1466 0.8812 0.062 Uiso 0.48(4) 1 calc PR . .
H11F H -0.0375 -0.1882 0.8483 0.062 Uiso 0.48(4) 1 calc PR . .
C12S C 0.0980(6) 0.2213(2) 0.9378(2) 0.0582(13) Uani 1 1 d . . .
H12A H 0.0532 0.2307 0.9779 0.087 Uiso 1 1 calc R . .
H12B H 0.1035 0.2593 0.9103 0.087 Uiso 1 1 calc R . .
H12C H 0.1900 0.2055 0.9549 0.087 Uiso 1 1 calc R . .
C3S C 0.3364(5) -0.15233(18) 0.9039(2) 0.0455(10) Uani 1 1 d . . .
H3S1 H 0.4178 -0.1765 0.9231 0.068 Uiso 1 1 calc R . .
H3S2 H 0.3020 -0.1659 0.8556 0.068 Uiso 1 1 calc R . .
H3S3 H 0.2663 -0.1590 0.9329 0.068 Uiso 1 1 calc R . .
C30 C 0.3044(3) -0.00302(16) 1.02525(16) 0.0262(7) Uani 1 1 d . . .
C31 C 0.2917(4) 0.0341(2) 1.08927(18) 0.0425(10) Uani 1 1 d . . .
H31A H 0.1973 0.0327 1.0971 0.064 Uiso 1 1 calc R . .
H31B H 0.3177 0.0775 1.0825 0.064 Uiso 1 1 calc R . .
H31C H 0.3517 0.0165 1.1301 0.064 Uiso 1 1 calc R . .
C100 C 0.2984(3) -0.05530(14) 0.72121(16) 0.0196(6) Uani 1 1 d . . .
C101 C 0.4351(3) -0.06925(14) 0.74841(17) 0.0238(7) Uani 1 1 d . . .
H101 H 0.4679 -0.0626 0.7970 0.029 Uiso 1 1 calc R . .
C102 C 0.5230(3) -0.09228(15) 0.70694(18) 0.0282(7) Uani 1 1 d . . .
H102 H 0.6156 -0.0996 0.7268 0.034 Uiso 1 1 calc R . .
C103 C 0.4769(4) -0.10497(18) 0.63585(19) 0.0351(8) Uani 1 1 d . . .
H103 H 0.5362 -0.1223 0.6074 0.042 Uiso 1 1 calc R . .
C104 C 0.3439(4) -0.09179(17) 0.60816(18) 0.0340(8) Uani 1 1 d . . .
H104 H 0.3122 -0.1003 0.5598 0.041 Uiso 1 1 calc R . .
C105 C 0.2527(3) -0.06634(15) 0.64795(16) 0.0232(7) Uani 1 1 d . . .
C106 C 0.1169(3) -0.05250(15) 0.61168(16) 0.0242(7) Uani 1 1 d . . .
H106 H 0.0947 -0.0659 0.5642 0.029 Uiso 1 1 calc R . .
C107 C -0.1061(3) -0.00985(16) 0.59126(17) 0.0277(7) Uani 1 1 d . . .
H10A H -0.1365 -0.0460 0.5606 0.033 Uiso 1 1 calc R . .
H10B H -0.0950 0.0264 0.5610 0.033 Uiso 1 1 calc R . .
C108 C -0.2118(3) 0.00496(16) 0.63737(17) 0.0271(7) Uani 1 1 d . . .
H10C H -0.2919 0.0247 0.6082 0.032 Uiso 1 1 calc R . .
H10D H -0.2424 -0.0344 0.6564 0.032 Uiso 1 1 calc R . .
C109 C -0.2481(3) 0.04581(15) 0.75025(17) 0.0257(7) Uani 1 1 d . . .
H10E H -0.2233 0.0110 0.7836 0.031 Uiso 1 1 calc R . .
H10F H -0.3444 0.0411 0.7276 0.031 Uiso 1 1 calc R . .
C110 C -0.2245(3) 0.10871(16) 0.78780(17) 0.0262(7) Uani 1 1 d . . .
H11G H -0.3113 0.1316 0.7854 0.031 Uiso 1 1 calc R . .
H11H H -0.1830 0.1029 0.8378 0.031 Uiso 1 1 calc R . .
C111 C -0.1593(3) 0.21125(15) 0.74814(18) 0.0273(7) Uani 1 1 d . . .
H11I H -0.1708 0.2247 0.7958 0.033 Uiso 1 1 calc R . .
H11J H -0.2458 0.2194 0.7157 0.033 Uiso 1 1 calc R . .
C112 C -0.0463(3) 0.24934(15) 0.72491(18) 0.0268(7) Uani 1 1 d . . .
H11K H -0.0486 0.2439 0.6738 0.032 Uiso 1 1 calc R . .
H11L H -0.0593 0.2941 0.7342 0.032 Uiso 1 1 calc R . .
C113 C 0.1849(3) 0.26666(15) 0.77295(16) 0.0240(7) Uani 1 1 d . . .
H113 H 0.1667 0.3074 0.7545 0.029 Uiso 1 1 calc R . .
C114 C 0.3221(3) 0.25417(14) 0.80832(16) 0.0226(7) Uani 1 1 d . . .
C115 C 0.4191(3) 0.30204(15) 0.80742(17) 0.0271(7) Uani 1 1 d . . .
H115 H 0.3912 0.3400 0.7840 0.033 Uiso 1 1 calc R . .
C116 C 0.5528(3) 0.29534(16) 0.83940(17) 0.0292(8) Uani 1 1 d . . .
H116 H 0.6167 0.3279 0.8376 0.035 Uiso 1 1 calc R . .
C117 C 0.5924(3) 0.23985(16) 0.87452(17) 0.0271(7) Uani 1 1 d . . .
H117 H 0.6841 0.2349 0.8974 0.033 Uiso 1 1 calc R . .
C118 C 0.5009(3) 0.19184(16) 0.87679(16) 0.0251(7) Uani 1 1 d . . .
H118 H 0.5309 0.1546 0.9013 0.030 Uiso 1 1 calc R . .
C119 C 0.3629(3) 0.19712(15) 0.84316(15) 0.0211(6) Uani 1 1 d . . .
C120 C -0.1607(3) 0.11427(15) 0.67794(16) 0.0225(7) Uani 1 1 d . . .
H120 H -0.2558 0.1257 0.6560 0.027 Uiso 1 1 calc R . .
C121 C -0.0668(3) 0.13277(15) 0.62905(16) 0.0225(7) Uani 1 1 d . . .
C122 C -0.1207(3) 0.16118(16) 0.56497(17) 0.0276(7) Uani 1 1 d . . .
H122 H -0.2162 0.1674 0.5530 0.033 Uiso 1 1 calc R . .
C123 C -0.0374(4) 0.18029(18) 0.51890(18) 0.0352(8) Uani 1 1 d . . .
H123 H -0.0746 0.1993 0.4754 0.042 Uiso 1 1 calc R . .
C124 C 0.1015(4) 0.1712(2) 0.53745(19) 0.0441(10) Uani 1 1 d . . .
H124 H 0.1600 0.1843 0.5063 0.053 Uiso 1 1 calc R . .
C125 C 0.1570(4) 0.1430(2) 0.60093(19) 0.0391(9) Uani 1 1 d . . .
H125 H 0.2527 0.1374 0.6126 0.047 Uiso 1 1 calc R . .
C126 C 0.0738(3) 0.12300(15) 0.64774(16) 0.0226(7) Uani 1 1 d . . .
H3W1 H 0.463(5) 0.042(2) 0.899(2) 0.058(14) Uiso 1 1 d . . .
H3W2 H 0.345(5) 0.075(2) 0.864(2) 0.067(16) Uiso 1 1 d . . .
H12S H 0.016(4) 0.1464(18) 0.916(2) 0.047(11) Uiso 1 1 d . . .
H3S H 0.409(4) -0.081(2) 0.955(2) 0.055(13) Uiso 1 1 d . . .
H1H H 0.036(4) 0.0420(16) 0.8540(18) 0.047(10) Uiso 1 1 d . . .
O1W O 0.4053(2) 0.08553(11) 0.72300(11) 0.0285(5) Uani 1 1 d . . .
H1W1 H 0.4238 0.0686 0.7749 0.050(14) Uiso 1 1 d . . .
H1W2 H 0.3047 0.0837 0.7192 0.051(15) Uiso 1 1 d . . .
O2W O -0.0108(3) 0.07599(12) 0.97446(13) 0.0325(6) Uani 1 1 d . . .
H2W1 H 0.071(5) 0.052(2) 0.982(2) 0.060(14) Uiso 1 1 d . . .
H2W2 H -0.036(5) 0.075(2) 1.015(3) 0.066(15) Uiso 1 1 d . . .
O4W O 0.5000(8) 0.1896(4) 0.6827(5) 0.0186(19) Uiso 0.25 1 d P A 1
O4W' O 0.4971(16) 0.1791(8) 0.6530(9) 0.027(4) Uiso 0.15 1 d P B 2
O5W O 0.5146(13) 0.1484(7) 0.5453(7) 0.013(3) Uiso 0.15 1 d P C 3
O6W O 0.4330(12) 0.0595(7) 0.5473(6) 0.022(3) Uiso 0.20 1 d P D 4
O7W O 0.540(3) 0.1998(13) 0.5571(14) 0.032(7) Uiso 0.15 1 d P E 5
O8W O 0.417(4) 0.240(2) 0.534(2) 0.033(12) Uiso 0.10 1 d P F 6
O1S O 0.5032(9) 0.0992(5) 0.5986(5) 0.032(2) Uiso 0.30 1 d P G 7
H1S H 0.4512 0.0913 0.6274 0.048 Uiso 0.30 1 calc PR G 7
C1S C 0.4504(13) 0.0850(7) 0.5425(6) 0.028(3) Uiso 0.30 1 d P G 7
H1S1 H 0.4769 0.1142 0.5082 0.042 Uiso 0.30 1 calc PR G 7
H1S2 H 0.3514 0.0863 0.5398 0.042 Uiso 0.30 1 calc PR G 7
H1S3 H 0.4782 0.0427 0.5322 0.042 Uiso 0.30 1 calc PR G 7
O2S O 0.5103(15) 0.1261(8) 0.6052(8) 0.043(4) Uiso 0.20 1 d P H 8
H2S H 0.4542 0.1019 0.6190 0.064 Uiso 0.20 1 calc PR H 8
C2S C 0.5144(17) 0.1151(10) 0.5410(8) 0.024(3) Uiso 0.20 1 d P H 8
H2S1 H 0.4773 0.1509 0.5124 0.036 Uiso 0.20 1 calc PR H 8
H2S2 H 0.4602 0.0779 0.5258 0.036 Uiso 0.20 1 calc PR H 8
H2S3 H 0.6089 0.1081 0.5353 0.036 Uiso 0.20 1 calc PR H 8

loop_
_atom_site_aniso_label
_atom_site_aniso_U_11
_atom_site_aniso_U_22
_atom_site_aniso_U_33
_atom_site_aniso_U_23
_atom_site_aniso_U_13
_atom_site_aniso_U_12
Ni11 0.0189(2) 0.0198(2) 0.01596(19) 0.00051(15) 0.00276(15) 0.00150(15)
Ni12 0.0196(2) 0.0172(2) 0.0184(2) 0.00257(15) 0.00376(15) 0.00187(15)
Ni3 0.0208(2) 0.0204(2) 0.0167(2) 0.00256(15) 0.00264(15) 0.00242(16)
O101 0.0228(11) 0.0267(12) 0.0170(10) -0.0018(9) 0.0035(9) 0.0057(9)
O102 0.0221(11) 0.0202(11) 0.0248(11) 0.0019(9) 0.0007(9) -0.0022(9)
O103 0.0185(11) 0.0244(12) 0.0164(10) 0.0041(8) 0.0031(8) 0.0022(9)
N101 0.0222(14) 0.0225(14) 0.0195(13) -0.0007(10) 0.0022(11) -0.0006(11)
N102 0.0239(14) 0.0193(14) 0.0228(13) 0.0016(11) 0.0037(11) 0.0019(11)
N103 0.0186(13) 0.0228(14) 0.0235(13) 0.0026(11) 0.0049(10) -0.0005(11)
N104 0.0181(13) 0.0229(14) 0.0249(14) 0.0019(11) 0.0061(11) 0.0027(11)
O1H 0.0198(11) 0.0199(12) 0.0174(11) 0.0044(9) 0.0066(9) 0.0011(9)
O11 0.0279(12) 0.0237(12) 0.0244(11) -0.0003(9) 0.0058(9) -0.0019(9)
O13 0.0276(12) 0.0266(12) 0.0255(12) 0.0051(10) 0.0035(10) -0.0013(10)
O12S 0.0399(14) 0.0207(13) 0.0266(13) 0.0019(11) 0.0118(11) 0.0012(11)
O30 0.0259(12) 0.0344(13) 0.0167(11) 0.0028(9) 0.0027(9) 0.0051(10)
O31 0.0334(14) 0.0400(15) 0.0298(13) 0.0037(11) -0.0071(11) 0.0053(12)
O3W 0.0228(12) 0.0238(13) 0.0211(11) 0.0022(9) 0.0004(10) 0.0036(10)
O3S 0.0325(13) 0.0255(13) 0.0274(12) 0.0060(10) 0.0038(10) 0.0082(10)
C10 0.0285(17) 0.0210(17) 0.0267(17) -0.0025(13) 0.0081(14) -0.0020(13)
C11 0.053(2) 0.032(2) 0.039(2) -0.0007(16) 0.0121(18) -0.0161(18)
C12S 0.096(4) 0.041(3) 0.044(2) -0.009(2) 0.030(3) -0.012(2)
C3S 0.061(3) 0.028(2) 0.046(2) -0.0022(17) 0.004(2) 0.0116(19)
C30 0.0237(17) 0.0341(19) 0.0212(16) 0.0058(14) 0.0053(13) -0.0057(14)
C31 0.032(2) 0.068(3) 0.0263(18) -0.0077(18) 0.0030(16) 0.0029(19)
C100 0.0224(15) 0.0152(15) 0.0224(15) 0.0015(12) 0.0072(12) -0.0006(12)
C101 0.0258(17) 0.0186(16) 0.0272(16) 0.0012(13) 0.0055(13) -0.0001(13)
C102 0.0227(17) 0.0251(18) 0.0381(19) 0.0058(14) 0.0090(14) 0.0005(14)
C103 0.0299(19) 0.043(2) 0.036(2) -0.0042(16) 0.0162(16) 0.0038(16)
C104 0.036(2) 0.041(2) 0.0260(17) -0.0053(15) 0.0104(15) 0.0001(16)
C105 0.0249(17) 0.0226(17) 0.0231(16) 0.0006(13) 0.0070(13) -0.0019(13)
C106 0.0290(17) 0.0245(17) 0.0190(15) -0.0025(13) 0.0038(13) -0.0032(14)
C107 0.0257(17) 0.0321(19) 0.0226(16) -0.0024(14) -0.0035(13) 0.0012(14)
C108 0.0206(16) 0.0293(18) 0.0287(17) -0.0022(14) -0.0027(13) -0.0024(13)
C109 0.0204(16) 0.0272(18) 0.0309(17) 0.0033(14) 0.0089(13) 0.0020(13)
C110 0.0201(16) 0.0292(18) 0.0313(17) 0.0025(14) 0.0106(14) 0.0011(14)
C111 0.0251(17) 0.0229(17) 0.0333(18) 0.0031(14) 0.0038(14) 0.0065(13)
C112 0.0271(17) 0.0194(16) 0.0319(18) 0.0040(13) -0.0005(14) 0.0035(13)
C113 0.0297(17) 0.0194(16) 0.0240(16) 0.0019(13) 0.0077(13) 0.0023(14)
C114 0.0268(17) 0.0202(16) 0.0224(15) -0.0018(12) 0.0091(13) 0.0001(13)
C115 0.0367(19) 0.0205(17) 0.0266(17) -0.0014(13) 0.0123(15) 0.0002(14)
C116 0.0292(18) 0.0282(18) 0.0330(18) -0.0066(15) 0.0128(15) -0.0066(14)
C117 0.0247(17) 0.0334(19) 0.0237(16) -0.0087(14) 0.0052(13) -0.0015(14)
C118 0.0252(17) 0.0258(17) 0.0241(16) -0.0031(13) 0.0038(13) 0.0015(13)
C119 0.0244(16) 0.0223(16) 0.0179(15) -0.0029(12) 0.0073(12) 0.0001(13)
C120 0.0172(15) 0.0257(17) 0.0240(16) 0.0040(13) 0.0017(12) 0.0025(13)
C121 0.0227(16) 0.0240(17) 0.0208(15) 0.0008(13) 0.0034(12) -0.0004(13)
C122 0.0273(17) 0.0282(18) 0.0246(17) 0.0034(14) -0.0027(14) 0.0014(14)
C123 0.035(2) 0.046(2) 0.0224(17) 0.0107(16) 0.0002(15) 0.0016(17)
C124 0.037(2) 0.069(3) 0.0291(19) 0.0214(19) 0.0129(16) 0.000(2)
C125 0.0242(18) 0.063(3) 0.0316(19) 0.0193(18) 0.0081(15) 0.0054(17)
C126 0.0223(16) 0.0256(17) 0.0195(15) 0.0038(13) 0.0025(13) 0.0004(13)
O1W 0.0225(12) 0.0380(14) 0.0262(12) 0.0025(10) 0.0071(9) 0.0023(10)
O2W 0.0330(14) 0.0359(15) 0.0305(14) 0.0090(11) 0.0107(11) 0.0052(11)

loop_
_atom_type_symbol
_atom_type_description
_atom_type_scat_dispersion_real
_atom_type_scat_dispersion_imag
_atom_type_scat_source
C C 0.0033 0.0016 'International Tables Vol C Tables 4.2.6.8 and 6.1.1.4'
H H 0.0000 0.0000 'International Tables Vol C Tables 4.2.6.8 and 6.1.1.4'
N N 0.0061 0.0033 'International Tables Vol C Tables 4.2.6.8 and 6.1.1.4'
O O 0.0106 0.0060 'International Tables Vol C Tables 4.2.6.8 and 6.1.1.4'
Ni Ni 0.3393 1.1124 'International Tables Vol C Tables 4.2.6.8 and 6.1.1.4'

loop_
_geom_angle_atom_site_label_1
_geom_angle_atom_site_label_2
_geom_angle_atom_site_label_3
_geom_angle
_geom_angle_site_symmetry_1
_geom_angle_site_symmetry_3
_geom_angle_publ_flag
N101 Ni11 O101 89.95(9) . . ?
N101 Ni11 O1H 171.63(10) . . ?
O101 Ni11 O1H 84.51(8) . . ?
N101 Ni11 O11 92.57(10) . . ?
O101 Ni11 O11 87.93(9) . . ?
O1H Ni11 O11 93.50(9) . . ?
N101 Ni11 O103 94.48(9) . . ?
O101 Ni11 O103 95.10(8) . . ?
O1H Ni11 O103 79.81(8) . . ?
O11 Ni11 O103 172.32(8) . . ?
N101 Ni11 N103 84.63(10) . . ?
O101 Ni11 N103 172.92(10) . . ?
O1H Ni11 N103 101.36(9) . . ?
O11 Ni11 N103 87.77(9) . . ?
O103 Ni11 N103 89.87(9) . . ?
N101 Ni11 Ni3 132.03(8) . . ?
O101 Ni11 Ni3 43.13(6) . . ?
O1H Ni11 Ni3 44.11(6) . . ?
O11 Ni11 Ni3 78.94(6) . . ?
O103 Ni11 Ni3 98.47(5) . . ?
N103 Ni11 Ni3 140.97(7) . . ?
N102 Ni12 O102 89.62(10) . . ?
N102 Ni12 O1H 177.74(10) . . ?
O102 Ni12 O1H 91.45(9) . . ?
N102 Ni12 O103 97.57(9) . . ?
O102 Ni12 O103 96.05(8) . . ?
O1H Ni12 O103 80.34(9) . . ?
N102 Ni12 O12S 89.59(10) . . ?
O102 Ni12 O12S 89.96(9) . . ?
O1H Ni12 O12S 92.41(9) . . ?
O103 Ni12 O12S 170.67(9) . . ?
N102 Ni12 N104 83.29(10) . . ?
O102 Ni12 N104 172.28(9) . . ?
O1H Ni12 N104 95.75(9) . . ?
O103 Ni12 N104 87.94(9) . . ?
O12S Ni12 N104 86.95(10) . . ?
O3W Ni3 O101 89.10(9) . . ?
O3W Ni3 O13 177.09(9) . . ?
O101 Ni3 O13 93.49(9) . . ?
O3W Ni3 O30 90.53(9) . . ?
O101 Ni3 O30 171.66(9) . . ?
O13 Ni3 O30 87.10(9) . . ?
O3W Ni3 O1H 93.33(10) . . ?
O101 Ni3 O1H 82.35(8) . . ?
O13 Ni3 O1H 88.32(9) . . ?
O30 Ni3 O1H 89.35(9) . . ?
O3W Ni3 O3S 88.28(10) . . ?
O101 Ni3 O3S 97.51(9) . . ?
O13 Ni3 O3S 90.08(9) . . ?
O30 Ni3 O3S 90.81(9) . . ?
O1H Ni3 O3S 178.38(9) . . ?
O3W Ni3 Ni11 103.13(7) . . ?
O101 Ni3 Ni11 41.95(6) . . ?
O13 Ni3 Ni11 79.70(6) . . ?
O30 Ni3 Ni11 130.30(6) . . ?
O1H Ni3 Ni11 43.02(6) . . ?
O3S Ni3 Ni11 136.35(7) . . ?
C100 O101 Ni11 127.78(19) . . ?
C100 O101 Ni3 136.57(19) . . ?
Ni11 O101 Ni3 94.91(8) . . ?
C119 O102 Ni12 129.06(19) . . ?
C126 O103 Ni12 115.57(18) . . ?
C126 O103 Ni11 117.15(18) . . ?
Ni12 O103 Ni11 93.20(8) . . ?
C106 N101 C107 119.9(3) . . ?
C106 N101 Ni11 126.4(2) . . ?
C107 N101 Ni11 113.5(2) . . ?
C113 N102 C112 118.2(3) . . ?
C113 N102 Ni12 127.6(2) . . ?
C112 N102 Ni12 114.2(2) . . ?
C120 N103 C109 101.6(2) . . ?
C120 N103 C108 114.4(2) . . ?
C109 N103 C108 109.8(2) . . ?
C120 N103 Ni11 115.02(18) . . ?
C109 N103 Ni11 113.28(19) . . ?
C108 N103 Ni11 103.00(18) . . ?
C120 N104 C111 112.8(2) . . ?
C120 N104 C110 102.0(2) . . ?
C111 N104 C110 110.3(2) . . ?
C120 N104 Ni12 115.37(18) . . ?
C111 N104 Ni12 102.04(19) . . ?
C110 N104 Ni12 114.63(19) . . ?
Ni11 O1H Ni12 97.03(9) . . ?
Ni11 O1H Ni3 92.87(9) . . ?
Ni12 O1H Ni3 136.15(12) . . ?
Ni11 O1H H1H 114(3) . . ?
Ni12 O1H H1H 116(3) . . ?
Ni3 O1H H1H 97(3) . . ?
C10 O11 Ni11 126.3(2) . . ?
C10 O13 Ni3 126.8(2) . . ?
C12S O12S Ni12 120.7(2) . . ?
C12S O12S H12S 106(3) . . ?
Ni12 O12S H12S 106(3) . . ?
C30 O30 Ni3 128.6(2) . . ?
Ni3 O3W H3W1 123(3) . . ?
Ni3 O3W H3W2 98(3) . . ?
H3W1 O3W H3W2 110(4) . . ?
C3S O3S Ni3 123.3(2) . . ?
C3S O3S H3S 102(3) . . ?
Ni3 O3S H3S 110(2) . . ?
O11 C10 O13 126.0(3) . . ?
O11 C10 C11 117.4(3) . . ?
O13 C10 C11 116.5(3) . . ?
C10 C11 H11A 109.5 . . ?
C10 C11 H11B 109.5 . . ?
H11A C11 H11B 109.5 . . ?
C10 C11 H11C 109.5 . . ?
H11A C11 H11C 109.5 . . ?
H11B C11 H11C 109.5 . . ?
C10 C11 H11D 109.5 . . ?
H11A C11 H11D 141.1 . . ?
H11B C11 H11D 56.3 . . ?
H11C C11 H11D 56.3 . . ?
C10 C11 H11E 109.5 . . ?
H11A C11 H11E 56.3 . . ?
H11B C11 H11E 141.1 . . ?
H11C C11 H11E 56.3 . . ?
H11D C11 H11E 109.5 . . ?
C10 C11 H11F 109.5 . . ?
H11A C11 H11F 56.3 . . ?
H11B C11 H11F 56.3 . . ?
H11C C11 H11F 141.1 . . ?
H11D C11 H11F 109.5 . . ?
H11E C11 H11F 109.5 . . ?
O12S C12S H12A 109.5 . . ?
O12S C12S H12B 109.5 . . ?
H12A C12S H12B 109.5 . . ?
O12S C12S H12C 109.5 . . ?
H12A C12S H12C 109.5 . . ?
H12B C12S H12C 109.5 . . ?
O3S C3S H3S1 109.5 . . ?
O3S C3S H3S2 109.5 . . ?
H3S1 C3S H3S2 109.5 . . ?
O3S C3S H3S3 109.5 . . ?
H3S1 C3S H3S3 109.5 . . ?
H3S2 C3S H3S3 109.5 . . ?
O31 C30 O30 124.2(3) . . ?
O31 C30 C31 118.8(3) . . ?
O30 C30 C31 117.0(3) . . ?
C30 C31 H31A 109.5 . . ?
C30 C31 H31B 109.5 . . ?
H31A C31 H31B 109.5 . . ?
C30 C31 H31C 109.5 . . ?
H31A C31 H31C 109.5 . . ?
H31B C31 H31C 109.5 . . ?
O101 C100 C101 120.7(3) . . ?
O101 C100 C105 122.1(3) . . ?
C101 C100 C105 117.2(3) . . ?
C102 C101 C100 122.2(3) . . ?
C102 C101 H101 118.9 . . ?
C100 C101 H101 118.9 . . ?
C101 C102 C103 120.5(3) . . ?
C101 C102 H102 119.8 . . ?
C103 C102 H102 119.8 . . ?
C104 C103 C102 118.3(3) . . ?
C104 C103 H103 120.8 . . ?
C102 C103 H103 120.8 . . ?
C103 C104 C105 122.9(3) . . ?
C103 C104 H104 118.5 . . ?
C105 C104 H104 118.5 . . ?
C104 C105 C100 118.8(3) . . ?
C104 C105 C106 117.3(3) . . ?
C100 C105 C106 123.9(3) . . ?
N101 C106 C105 126.7(3) . . ?
N101 C106 H106 116.6 . . ?
C105 C106 H106 116.6 . . ?
N101 C107 C108 108.8(3) . . ?
N101 C107 H10A 109.9 . . ?
C108 C107 H10A 109.9 . . ?
N101 C107 H10B 109.9 . . ?
C108 C107 H10B 109.9 . . ?
H10A C107 H10B 108.3 . . ?
N103 C108 C107 112.3(3) . . ?
N103 C108 H10C 109.1 . . ?
C107 C108 H10C 109.1 . . ?
N103 C108 H10D 109.1 . . ?
C107 C108 H10D 109.1 . . ?
H10C C108 H10D 107.9 . . ?
N103 C109 C110 104.4(2) . . ?
N103 C109 H10E 110.9 . . ?
C110 C109 H10E 110.9 . . ?
N103 C109 H10F 110.9 . . ?
C110 C109 H10F 110.9 . . ?
H10E C109 H10F 108.9 . . ?
N104 C110 C109 104.8(2) . . ?
N104 C110 H11G 110.8 . . ?
C109 C110 H11G 110.8 . . ?
N104 C110 H11H 110.8 . . ?
C109 C110 H11H 110.8 . . ?
H11G C110 H11H 108.9 . . ?
N104 C111 C112 112.0(3) . . ?
N104 C111 H11I 109.2 . . ?
C112 C111 H11I 109.2 . . ?
N104 C111 H11J 109.2 . . ?
C112 C111 H11J 109.2 . . ?
H11I C111 H11J 107.9 . . ?
N102 C112 C111 109.0(3) . . ?
N102 C112 H11K 109.9 . . ?
C111 C112 H11K 109.9 . . ?
N102 C112 H11L 109.9 . . ?
C111 C112 H11L 109.9 . . ?
H11K C112 H11L 108.3 . . ?
N102 C113 C114 126.3(3) . . ?
N102 C113 H113 116.8 . . ?
C114 C113 H113 116.8 . . ?
C115 C114 C119 119.4(3) . . ?
C115 C114 C113 117.0(3) . . ?
C119 C114 C113 123.6(3) . . ?
C116 C115 C114 122.1(3) . . ?
C116 C115 H115 119.0 . . ?
C114 C115 H115 119.0 . . ?
C115 C116 C117 118.6(3) . . ?
C115 C116 H116 120.7 . . ?
C117 C116 H116 120.7 . . ?
C118 C117 C116 121.3(3) . . ?
C118 C117 H117 119.4 . . ?
C116 C117 H117 119.4 . . ?
C117 C118 C119 121.3(3) . . ?
C117 C118 H118 119.4 . . ?
C119 C118 H118 119.4 . . ?
O102 C119 C118 119.1(3) . . ?
O102 C119 C114 123.5(3) . . ?
C118 C119 C114 117.4(3) . . ?
N103 C120 N104 100.7(2) . . ?
N103 C120 C121 115.1(3) . . ?
N104 C120 C121 114.8(3) . . ?
N103 C120 H120 108.6 . . ?
N104 C120 H120 108.6 . . ?
C121 C120 H120 108.6 . . ?
C122 C121 C126 120.4(3) . . ?
C122 C121 C120 119.2(3) . . ?
C126 C121 C120 120.4(3) . . ?
C123 C122 C121 121.1(3) . . ?
C123 C122 H122 119.5 . . ?
C121 C122 H122 119.5 . . ?
C122 C123 C124 118.6(3) . . ?
C122 C123 H123 120.7 . . ?
C124 C123 H123 120.7 . . ?
C123 C124 C125 121.1(3) . . ?
C123 C124 H124 119.4 . . ?
C125 C124 H124 119.4 . . ?
C124 C125 C126 120.9(3) . . ?
C124 C125 H125 119.6 . . ?
C126 C125 H125 119.6 . . ?
O103 C126 C125 121.1(3) . . ?
O103 C126 C121 121.0(3) . . ?
C125 C126 C121 117.9(3) . . ?
H1W1 O1W H1W2 93.7 . . ?
H2W1 O2W H2W2 102(4) . . ?
C1S O1S H1S 109.5 . . ?
C2S O2S H2S 109.5 . . ?

loop_
_geom_bond_atom_site_label_1
_geom_bond_atom_site_label_2
_geom_bond_distance
_geom_bond_site_symmetry_2
_geom_bond_publ_flag
Ni11 N101 1.999(3) . ?
Ni11 O101 2.005(2) . ?
Ni11 O1H 2.041(2) . ?
Ni11 O11 2.105(2) . ?
Ni11 O103 2.119(2) . ?
Ni11 N103 2.121(3) . ?
Ni11 Ni3 2.9875(6) . ?
Ni12 N102 2.006(3) . ?
Ni12 O102 2.011(2) . ?
Ni12 O1H 2.045(2) . ?
Ni12 O103 2.093(2) . ?
Ni12 O12S 2.156(2) . ?
Ni12 N104 2.196(3) . ?
Ni3 O3W 2.046(2) . ?
Ni3 O101 2.050(2) . ?
Ni3 O13 2.051(2) . ?
Ni3 O30 2.070(2) . ?
Ni3 O1H 2.082(2) . ?
Ni3 O3S 2.097(2) . ?
O101 C100 1.312(4) . ?
O102 C119 1.309(4) . ?
O103 C126 1.347(4) . ?
N101 C106 1.273(4) . ?
N101 C107 1.468(4) . ?
N102 C113 1.277(4) . ?
N102 C112 1.472(4) . ?
N103 C120 1.481(4) . ?
N103 C109 1.486(4) . ?
N103 C108 1.489(4) . ?
N104 C120 1.489(4) . ?
N104 C111 1.490(4) . ?
N104 C110 1.499(4) . ?
O1H H1H 0.71(4) . ?
O11 C10 1.249(4) . ?
O13 C10 1.262(4) . ?
O12S C12S 1.471(5) . ?
O12S H12S 0.73(4) . ?
O30 C30 1.262(4) . ?
O31 C30 1.257(4) . ?
O3W H3W1 0.90(5) . ?
O3W H3W2 0.85(5) . ?
O3S C3S 1.421(5) . ?
O3S H3S 1.00(4) . ?
C10 C11 1.512(5) . ?
C11 H11A 0.9800 . ?
C11 H11B 0.9800 . ?
C11 H11C 0.9800 . ?
C11 H11D 0.9800 . ?
C11 H11E 0.9800 . ?
C11 H11F 0.9800 . ?
C12S H12A 0.9800 . ?
C12S H12B 0.9800 . ?
C12S H12C 0.9800 . ?
C3S H3S1 0.9800 . ?
C3S H3S2 0.9800 . ?
C3S H3S3 0.9800 . ?
C30 C31 1.495(5) . ?
C31 H31A 0.9800 . ?
C31 H31B 0.9800 . ?
C31 H31C 0.9800 . ?
C100 C101 1.406(4) . ?
C100 C105 1.429(4) . ?
C101 C102 1.378(4) . ?
C101 H101 0.9500 . ?
C102 C103 1.397(5) . ?
C102 H102 0.9500 . ?
C103 C104 1.372(5) . ?
C103 H103 0.9500 . ?
C104 C105 1.400(5) . ?
C104 H104 0.9500 . ?
C105 C106 1.444(4) . ?
C106 H106 0.9500 . ?
C107 C108 1.528(5) . ?
C107 H10A 0.9900 . ?
C107 H10B 0.9900 . ?
C108 H10C 0.9900 . ?
C108 H10D 0.9900 . ?
C109 C110 1.530(5) . ?
C109 H10E 0.9900 . ?
C109 H10F 0.9900 . ?
C110 H11G 0.9900 . ?
C110 H11H 0.9900 . ?
C111 C112 1.522(5) . ?
C111 H11I 0.9900 . ?
C111 H11J 0.9900 . ?
C112 H11K 0.9900 . ?
C112 H11L 0.9900 . ?
C113 C114 1.446(4) . ?
C113 H113 0.9500 . ?
C114 C115 1.413(5) . ?
C114 C119 1.422(4) . ?
C115 C116 1.377(5) . ?
C115 H115 0.9500 . ?
C116 C117 1.393(5) . ?
C116 H116 0.9500 . ?
C117 C118 1.382(5) . ?
C117 H117 0.9500 . ?
C118 C119 1.421(4) . ?
C118 H118 0.9500 . ?
C120 C121 1.494(4) . ?
C120 H120 1.0000 . ?
C121 C122 1.401(4) . ?
C121 C126 1.403(4) . ?
C122 C123 1.382(5) . ?
C122 H122 0.9500 . ?
C123 C124 1.383(5) . ?
C123 H123 0.9500 . ?
C124 C125 1.392(5) . ?
C124 H124 0.9500 . ?
C125 C126 1.397(5) . ?
C125 H125 0.9500 . ?
O1W H1W1 1.0520 . ?
O1W H1W2 0.9943 . ?
O2W H2W1 0.96(5) . ?
O2W H2W2 0.86(5) . ?
O1S C1S 1.160(14) . ?
O1S H1S 0.8400 . ?
C1S H1S1 0.9800 . ?
C1S H1S2 0.9800 . ?
C1S H1S3 0.9800 . ?
O2S C2S 1.27(2) . ?
O2S H2S 0.8400 . ?
C2S H2S1 0.9800 . ?
C2S H2S2 0.9800 . ?
C2S H2S3 0.9800 . ?

loop_
_geom_hbond_atom_site_label_D
_geom_hbond_atom_site_label_H
_geom_hbond_atom_site_label_A
_geom_hbond_distance_DH
_geom_hbond_distance_HA
_geom_hbond_distance_DA
_geom_hbond_angle_DHA
_geom_hbond_site_symmetry_A
O1H H1H O2W 0.71(4) 2.56(4) 3.117(3) 137(3) .
O3W H3W1 O31 0.90(5) 1.80(5) 2.697(3) 176(4) 3_657
O3W H3W2 O102 0.85(5) 1.74(5) 2.572(3) 165(5) .
O12S H12S O2W 0.73(4) 1.94(4) 2.666(4) 174(4) .
O3S H3S O31 1.00(4) 1.67(4) 2.573(3) 148(4) .
O1W H1W2 O103 0.99 1.77 2.751(3) 169.2 .
O1W H1W1 O3W 1.05 1.93 2.935(3) 159.3 .
O2W H2W1 O30 0.96(5) 1.80(5) 2.737(3) 163(4) .
O2W H2W2 O13 0.86(5) 2.20(5) 3.058(3) 172(5) 3_557
O1S H1S O1W 0.84 1.98 2.762(9) 153.9 .
O1S H1S O1W 0.84 1.98 2.762(9) 153.9 .

loop_
_geom_torsion_atom_site_label_1
_geom_torsion_atom_site_label_2
_geom_torsion_atom_site_label_3
_geom_torsion_atom_site_label_4
_geom_torsion
_geom_torsion_site_symmetry_1
_geom_torsion_site_symmetry_2
_geom_torsion_site_symmetry_3
_geom_torsion_site_symmetry_4
_geom_torsion_publ_flag
N101 Ni11 Ni3 O3W 89.02(12) . . . . ?
O101 Ni11 Ni3 O3W 73.53(12) . . . . ?
O1H Ni11 Ni3 O3W -80.65(12) . . . . ?
O11 Ni11 Ni3 O3W 172.44(9) . . . . ?
O103 Ni11 Ni3 O3W -14.90(9) . . . . ?
N103 Ni11 Ni3 O3W -115.27(13) . . . . ?
N101 Ni11 Ni3 O101 15.49(14) . . . . ?
O1H Ni11 Ni3 O101 -154.18(13) . . . . ?
O11 Ni11 Ni3 O101 98.91(11) . . . . ?
O103 Ni11 Ni3 O101 -88.43(11) . . . . ?
N103 Ni11 Ni3 O101 171.20(15) . . . . ?
N101 Ni11 Ni3 O13 -91.65(12) . . . . ?
O101 Ni11 Ni3 O13 -107.14(11) . . . . ?
O1H Ni11 Ni3 O13 98.68(11) . . . . ?
O11 Ni11 Ni3 O13 -8.23(9) . . . . ?
O103 Ni11 Ni3 O13 164.43(9) . . . . ?
N103 Ni11 Ni3 O13 64.06(13) . . . . ?
N101 Ni11 Ni3 O30 -168.85(13) . . . . ?
O101 Ni11 Ni3 O30 175.66(13) . . . . ?
O1H Ni11 Ni3 O30 21.48(13) . . . . ?
O11 Ni11 Ni3 O30 -85.43(11) . . . . ?
O103 Ni11 Ni3 O30 87.23(10) . . . . ?
N103 Ni11 Ni3 O30 -13.14(15) . . . . ?
N101 Ni11 Ni3 O1H 169.67(14) . . . . ?
O101 Ni11 Ni3 O1H 154.18(13) . . . . ?
O11 Ni11 Ni3 O1H -106.91(11) . . . . ?
O103 Ni11 Ni3 O1H 65.75(11) . . . . ?
N103 Ni11 Ni3 O1H -34.62(15) . . . . ?
N101 Ni11 Ni3 O3S -12.51(14) . . . . ?
O101 Ni11 Ni3 O3S -28.00(13) . . . . ?
O1H Ni11 Ni3 O3S 177.82(13) . . . . ?
O11 Ni11 Ni3 O3S 70.91(12) . . . . ?
O103 Ni11 Ni3 O3S -116.43(11) . . . . ?
N103 Ni11 Ni3 O3S 143.20(15) . . . . ?
N101 Ni11 O101 C100 20.0(2) . . . . ?
O1H Ni11 O101 C100 -153.7(2) . . . . ?
O11 Ni11 O101 C100 112.6(2) . . . . ?
O103 Ni11 O101 C100 -74.5(2) . . . . ?
Ni3 Ni11 O101 C100 -171.4(3) . . . . ?
N101 Ni11 O101 Ni3 -168.55(10) . . . . ?
O1H Ni11 O101 Ni3 17.73(9) . . . . ?
O11 Ni11 O101 Ni3 -75.98(9) . . . . ?
O103 Ni11 O101 Ni3 96.95(9) . . . . ?
O3W Ni3 O101 C100 59.2(3) . . . . ?
O13 Ni3 O101 C100 -119.5(3) . . . . ?
O30 Ni3 O101 C100 146.7(6) . . . . ?
O1H Ni3 O101 C100 152.7(3) . . . . ?
O3S Ni3 O101 C100 -28.9(3) . . . . ?
Ni11 Ni3 O101 C100 170.1(3) . . . . ?
O3W Ni3 O101 Ni11 -110.93(10) . . . . ?
O13 Ni3 O101 Ni11 70.38(10) . . . . ?
O1H Ni3 O101 Ni11 -17.45(9) . . . . ?
O3S Ni3 O101 Ni11 160.92(9) . . . . ?
N102 Ni12 O102 C119 -5.8(2) . . . . ?
O1H Ni12 O102 C119 172.2(2) . . . . ?
O103 Ni12 O102 C119 91.8(2) . . . . ?
O12S Ni12 O102 C119 -95.3(2) . . . . ?
N102 Ni12 O103 C126 -34.1(2) . . . . ?
O102 Ni12 O103 C126 -124.5(2) . . . . ?
O1H Ni12 O103 C126 145.0(2) . . . . ?
N104 Ni12 O103 C126 48.8(2) . . . . ?
N102 Ni12 O103 Ni11 -156.37(9) . . . . ?
O102 Ni12 O103 Ni11 113.21(8) . . . . ?
O1H Ni12 O103 Ni11 22.77(8) . . . . ?
O12S Ni12 O103 Ni11 -16.6(6) . . . . ?
N104 Ni12 O103 Ni11 -73.42(9) . . . . ?
N101 Ni11 O103 C126 42.4(2) . . . . ?
O101 Ni11 O103 C126 132.7(2) . . . . ?
O1H Ni11 O103 C126 -143.8(2) . . . . ?
N103 Ni11 O103 C126 -42.2(2) . . . . ?
Ni3 Ni11 O103 C126 176.03(19) . . . . ?
N101 Ni11 O103 Ni12 163.31(9) . . . . ?
O101 Ni11 O103 Ni12 -106.34(8) . . . . ?
O1H Ni11 O103 Ni12 -22.86(8) . . . . ?
O11 Ni11 O103 Ni12 6.7(6) . . . . ?
N103 Ni11 O103 Ni12 78.71(9) . . . . ?
Ni3 Ni11 O103 Ni12 -63.01(6) . . . . ?
O101 Ni11 N101 C106 -10.7(3) . . . . ?
O11 Ni11 N101 C106 -98.7(3) . . . . ?
O103 Ni11 N101 C106 84.4(3) . . . . ?
N103 Ni11 N101 C106 173.8(3) . . . . ?
Ni3 Ni11 N101 C106 -21.3(3) . . . . ?
O101 Ni11 N101 C107 174.3(2) . . . . ?
O11 Ni11 N101 C107 86.3(2) . . . . ?
O103 Ni11 N101 C107 -90.6(2) . . . . ?
N103 Ni11 N101 C107 -1.2(2) . . . . ?
Ni3 Ni11 N101 C107 163.73(17) . . . . ?
O102 Ni12 N102 C113 1.5(3) . . . . ?
O103 Ni12 N102 C113 -94.6(3) . . . . ?
O12S Ni12 N102 C113 91.4(3) . . . . ?
N104 Ni12 N102 C113 178.4(3) . . . . ?
O102 Ni12 N102 C112 -177.2(2) . . . . ?
O1H Ni12 N102 C112 65(3) . . . . ?
O103 Ni12 N102 C112 86.8(2) . . . . ?
O12S Ni12 N102 C112 -87.2(2) . . . . ?
N104 Ni12 N102 C112 -0.3(2) . . . . ?
N101 Ni11 N103 C120 -101.3(2) . . . . ?
O1H Ni11 N103 C120 72.8(2) . . . . ?
O11 Ni11 N103 C120 166.0(2) . . . . ?
O103 Ni11 N103 C120 -6.7(2) . . . . ?
Ni3 Ni11 N103 C120 96.6(2) . . . . ?
N101 Ni11 N103 C109 142.4(2) . . . . ?
O1H Ni11 N103 C109 -43.5(2) . . . . ?
O11 Ni11 N103 C109 49.6(2) . . . . ?
O103 Ni11 N103 C109 -123.1(2) . . . . ?
Ni3 Ni11 N103 C109 -19.7(3) . . . . ?
N101 Ni11 N103 C108 23.89(19) . . . . ?
O1H Ni11 N103 C108 -162.02(18) . . . . ?
O11 Ni11 N103 C108 -68.90(19) . . . . ?
O103 Ni11 N103 C108 118.41(19) . . . . ?
Ni3 Ni11 N103 C108 -138.23(16) . . . . ?
N102 Ni12 N104 C120 98.9(2) . . . . ?
O1H Ni12 N104 C120 -79.0(2) . . . . ?
O103 Ni12 N104 C120 1.0(2) . . . . ?
O12S Ni12 N104 C120 -171.1(2) . . . . ?
N102 Ni12 N104 C111 -23.78(19) . . . . ?
O1H Ni12 N104 C111 158.28(19) . . . . ?
O103 Ni12 N104 C111 -121.65(19) . . . . ?
O12S Ni12 N104 C111 66.16(19) . . . . ?
N102 Ni12 N104 C110 -143.0(2) . . . . ?
O1H Ni12 N104 C110 39.0(2) . . . . ?
O103 Ni12 N104 C110 119.1(2) . . . . ?
O12S Ni12 N104 C110 -53.1(2) . . . . ?
O101 Ni11 O1H Ni12 119.78(10) . . . . ?
O11 Ni11 O1H Ni12 -152.63(9) . . . . ?
O103 Ni11 O1H Ni12 23.58(8) . . . . ?
N103 Ni11 O1H Ni12 -64.21(11) . . . . ?
Ni3 Ni11 O1H Ni12 137.19(13) . . . . ?
O101 Ni11 O1H Ni3 -17.41(9) . . . . ?
O11 Ni11 O1H Ni3 70.17(9) . . . . ?
O103 Ni11 O1H Ni3 -113.61(9) . . . . ?
N103 Ni11 O1H Ni3 158.60(9) . . . . ?
O102 Ni12 O1H Ni11 -119.74(9) . . . . ?
O103 Ni12 O1H Ni11 -23.85(8) . . . . ?
O12S Ni12 O1H Ni11 150.24(10) . . . . ?
N104 Ni12 O1H Ni11 63.07(10) . . . . ?
O102 Ni12 O1H Ni3 -18.14(17) . . . . ?
O103 Ni12 O1H Ni3 77.74(16) . . . . ?
O12S Ni12 O1H Ni3 -108.16(16) . . . . ?
N104 Ni12 O1H Ni3 164.66(16) . . . . ?
O3W Ni3 O1H Ni11 105.73(9) . . . . ?
O101 Ni3 O1H Ni11 17.09(9) . . . . ?
O13 Ni3 O1H Ni11 -76.67(9) . . . . ?
O30 Ni3 O1H Ni11 -163.78(9) . . . . ?
O3W Ni3 O1H Ni12 2.50(17) . . . . ?
O101 Ni3 O1H Ni12 -86.15(16) . . . . ?
O13 Ni3 O1H Ni12 -179.90(16) . . . . ?
O30 Ni3 O1H Ni12 92.98(17) . . . . ?
Ni11 Ni3 O1H Ni12 -103.23(18) . . . . ?
N101 Ni11 O11 C10 138.4(3) . . . . ?
O101 Ni11 O11 C10 48.5(3) . . . . ?
O1H Ni11 O11 C10 -35.9(3) . . . . ?
N103 Ni11 O11 C10 -137.1(3) . . . . ?
Ni3 Ni11 O11 C10 6.0(2) . . . . ?
O101 Ni3 O13 C10 -24.4(3) . . . . ?
O30 Ni3 O13 C10 147.3(3) . . . . ?
O1H Ni3 O13 C10 57.9(3) . . . . ?
O3S Ni3 O13 C10 -121.9(3) . . . . ?
Ni11 Ni3 O13 C10 15.4(2) . . . . ?
N102 Ni12 O12S C12S -56.0(3) . . . . ?
O102 Ni12 O12S C12S 33.7(3) . . . . ?
O1H Ni12 O12S C12S 125.1(3) . . . . ?
N104 Ni12 O12S C12S -139.3(3) . . . . ?
O3W Ni3 O30 C30 -70.4(3) . . . . ?
O13 Ni3 O30 C30 107.9(3) . . . . ?
O1H Ni3 O30 C30 -163.8(3) . . . . ?
O3S Ni3 O30 C30 17.9(3) . . . . ?
Ni11 Ni3 O30 C30 -178.2(2) . . . . ?
O3W Ni3 O3S C3S -164.5(3) . . . . ?
O101 Ni3 O3S C3S -75.6(3) . . . . ?
O13 Ni3 O3S C3S 17.9(3) . . . . ?
O30 Ni3 O3S C3S 105.0(3) . . . . ?
Ni11 Ni3 O3S C3S -57.2(3) . . . . ?
Ni11 O11 C10 O13 3.3(5) . . . . ?
Ni11 O11 C10 C11 -176.0(2) . . . . ?
Ni3 O13 C10 O11 -16.9(5) . . . . ?
Ni3 O13 C10 C11 162.5(2) . . . . ?
Ni3 O30 C30 O31 -13.5(5) . . . . ?
Ni3 O30 C30 C31 166.1(2) . . . . ?
Ni11 O101 C100 C101 161.9(2) . . . . ?
Ni3 O101 C100 C101 -5.6(5) . . . . ?
Ni11 O101 C100 C105 -19.0(4) . . . . ?
Ni3 O101 C100 C105 173.5(2) . . . . ?
O101 C100 C101 C102 179.5(3) . . . . ?
C105 C100 C101 C102 0.4(5) . . . . ?
C100 C101 C102 C103 -2.5(5) . . . . ?
C101 C102 C103 C104 2.3(5) . . . . ?
C102 C103 C104 C105 -0.1(6) . . . . ?
C103 C104 C105 C100 -2.0(5) . . . . ?
C103 C104 C105 C106 177.7(3) . . . . ?
O101 C100 C105 C104 -177.3(3) . . . . ?
C101 C100 C105 C104 1.8(4) . . . . ?
O101 C100 C105 C106 3.0(5) . . . . ?
C101 C100 C105 C106 -177.9(3) . . . . ?
C107 N101 C106 C105 175.6(3) . . . . ?
Ni11 N101 C106 C105 0.9(5) . . . . ?
C104 C105 C106 N101 -173.1(3) . . . . ?
C100 C105 C106 N101 6.6(5) . . . . ?
C106 N101 C107 C108 162.7(3) . . . . ?
Ni11 N101 C107 C108 -21.9(3) . . . . ?
C120 N103 C108 C107 82.4(3) . . . . ?
C109 N103 C108 C107 -164.1(3) . . . . ?
Ni11 N103 C108 C107 -43.1(3) . . . . ?
N101 C107 C108 N103 44.8(4) . . . . ?
C120 N103 C109 C110 -33.2(3) . . . . ?
C108 N103 C109 C110 -154.7(3) . . . . ?
Ni11 N103 C109 C110 90.8(2) . . . . ?
C120 N104 C110 C109 26.4(3) . . . . ?
C111 N104 C110 C109 146.5(3) . . . . ?
Ni12 N104 C110 C109 -99.0(2) . . . . ?
N103 C109 C110 N104 4.0(3) . . . . ?
C120 N104 C111 C112 -80.0(3) . . . . ?
C110 N104 C111 C112 166.6(3) . . . . ?
Ni12 N104 C111 C112 44.4(3) . . . . ?
C113 N102 C112 C111 -154.2(3) . . . . ?
Ni12 N102 C112 C111 24.6(3) . . . . ?
N104 C111 C112 N102 -47.9(4) . . . . ?
C112 N102 C113 C114 -178.4(3) . . . . ?
Ni12 N102 C113 C114 2.9(5) . . . . ?
N102 C113 C114 C115 175.2(3) . . . . ?
N102 C113 C114 C119 -4.8(5) . . . . ?
C119 C114 C115 C116 -0.1(5) . . . . ?
C113 C114 C115 C116 180.0(3) . . . . ?
C114 C115 C116 C117 -1.0(5) . . . . ?
C115 C116 C117 C118 0.9(5) . . . . ?
C116 C117 C118 C119 0.2(5) . . . . ?
Ni12 O102 C119 C118 -175.2(2) . . . . ?
Ni12 O102 C119 C114 5.7(4) . . . . ?
C117 C118 C119 O102 179.6(3) . . . . ?
C117 C118 C119 C114 -1.2(4) . . . . ?
C115 C114 C119 O102 -179.8(3) . . . . ?
C113 C114 C119 O102 0.2(5) . . . . ?
C115 C114 C119 C118 1.1(4) . . . . ?
C113 C114 C119 C118 -178.9(3) . . . . ?
C109 N103 C120 N104 50.2(3) . . . . ?
C108 N103 C120 N104 168.5(2) . . . . ?
Ni11 N103 C120 N104 -72.5(2) . . . . ?
C109 N103 C120 C121 174.3(3) . . . . ?
C108 N103 C120 C121 -67.5(3) . . . . ?
Ni11 N103 C120 C121 51.5(3) . . . . ?
C111 N104 C120 N103 -165.8(2) . . . . ?
C110 N104 C120 N103 -47.4(3) . . . . ?
Ni12 N104 C120 N103 77.5(2) . . . . ?
C111 N104 C120 C121 70.0(3) . . . . ?
C110 N104 C120 C121 -171.6(3) . . . . ?
Ni12 N104 C120 C121 -46.7(3) . . . . ?
N103 C120 C121 C122 122.2(3) . . . . ?
N104 C120 C121 C122 -121.7(3) . . . . ?
N103 C120 C121 C126 -59.2(4) . . . . ?
N104 C120 C121 C126 57.0(4) . . . . ?
C126 C121 C122 C123 -0.1(5) . . . . ?
C120 C121 C122 C123 178.5(3) . . . . ?
C121 C122 C123 C124 -0.4(6) . . . . ?
C122 C123 C124 C125 0.3(6) . . . . ?
C123 C124 C125 C126 0.2(7) . . . . ?
Ni12 O103 C126 C125 121.5(3) . . . . ?
Ni11 O103 C126 C125 -130.2(3) . . . . ?
Ni12 O103 C126 C121 -57.7(3) . . . . ?
Ni11 O103 C126 C121 50.6(4) . . . . ?
C124 C125 C126 O103 -180.0(4) . . . . ?
C124 C125 C126 C121 -0.7(6) . . . . ?
C122 C121 C126 O103 179.9(3) . . . . ?
C120 C121 C126 O103 1.3(5) . . . . ?
C122 C121 C126 C125 0.7(5) . . . . ?
C120 C121 C126 C125 -178.0(3) . . . . ?
